data_7250226
loop_
_publ_author_name
'Ziemniak, Marcin'
'Trzybi&#x144;ski, Damian'
'Pawl&#x119;dzio, Sylwia'
'Filipowicz, Gabriela'
'Paj&#x105;k-Tarnacka, Beata'
'Priebe, Waldemar'
'Wo&#x17a;niak, Krzysztof'

_publ_section_title
;
 Crystal structure and polymorphic forms of auranofin revisited.
;
_journal_issue 13
_journal_name_full 'RSC advances'
_journal_page_first 10378
_journal_page_last 10389
_journal_paper_doi 10.1039/d5ra00196j
_journal_volume 15
_journal_year 2025
_chemical_absolute_configuration unk
_chemical_formula_moiety 'C20 H34 Au O9 P S'
_chemical_formula_sum 'C20 H34 Au O9 P S'
_chemical_formula_weight 678.494
_chemical_name_systematic auranofin
_space_group_crystal_system monoclinic
_space_group_IT_number 4
_space_group_name_Hall 'P 2yb'
_space_group_name_H-M_alt 'P 1 21 1'
_symmetry_Int_Tables_number 4
_audit_creation_date 2025-01-31
_audit_creation_method
;
Olex2 1.5-alpha
(compiled 2025.01.22 svn.rc7346086 for OlexSys, GUI svn.r7128)
;
_audit_update_record
;
2025-02-27 deposited with the CCDC.	2025-03-18 downloaded from the CCDC.
;
_cell_angle_alpha 90
_cell_angle_beta 106.247(4)
_cell_angle_gamma 90
_cell_formula_units_Z 2
_cell_length_a 10.0684(4)
_cell_length_b 8.1314(3)
_cell_length_c 16.1310(6)
_cell_measurement_reflns_used 6706
_cell_measurement_temperature 100.01(10)
_cell_measurement_theta_max 67.1400
_cell_measurement_theta_min 2.8210
_cell_volume 1267.91(9)
_computing_cell_refinement 'CrysAlisPro 1.171.40.84a (Rigaku OD, 2020)'
_computing_data_collection 'CrysAlisPro 1.171.40.84a (Rigaku OD, 2020)'
_computing_data_reduction 'CrysAlisPro 1.171.40.84a (Rigaku OD, 2020)'
_computing_molecular_graphics 'Olex2 1.5-alpha (Dolomanov et al., 2009)'
_computing_publication_material 'Olex2 1.5-alpha (Dolomanov et al., 2009)'
_computing_structure_refinement 'olex2.refine 1.5-alpha (Bourhis et al., 2015)'
_computing_structure_solution 'SHELXS  (Sheldrick, 2008)'
_diffrn_ambient_temperature 100
_diffrn_detector_area_resol_mean 5.2195
_diffrn_detector_type Atlas
_diffrn_measured_fraction_theta_full 1.0000
_diffrn_measured_fraction_theta_max 1.0000
_diffrn_measurement_details
;
List of Runs (angles in degrees, time in seconds):

  # Type    Start    End  Width  t~exp~   \w     \q     \k     \f   Frames
#--------------------------------------------------------------------------
  1  \w    -85.00 -11.00   1.00    1.00    --  -40.48 125.00   0.00   74
  2  \w    -65.00 -32.00   1.00    1.00    --  -40.48 -57.00 150.00   33
  3  \w   -113.00 -14.00   1.00    1.00    --  -40.48 -38.00-150.00   99
  4  \w   -114.00 -87.00   1.00    1.00    --  -40.48 -57.00 150.00   27
  5  \w   -114.00 -11.00   1.00    1.00    --  -40.48 -57.00  30.00  103
  6  \w     17.00  53.00   1.00    1.00    --   40.48 -77.00-150.00   36
  7  \w     44.00 109.00   1.00    1.00    --  104.09-111.00 -60.00   65
  8  \w     30.00 101.00   1.00    1.00    --  104.09-111.00-150.00   71
  9  \w     33.00 151.00   1.00    1.00    --  104.09 -15.00-120.00  118
 10  \w     30.00 128.00   1.00    1.00    --  104.09 -45.00 -30.00   98
 11  \w     32.00  70.00   1.00    1.00    --  104.09 -94.00 -30.00   38
 12  \w    114.00 149.00   1.00    1.00    --  104.09  77.00 -90.00   35
 13  \w    103.00 138.00   1.00    1.00    --  104.09  77.00  90.00   35
 14  \w     35.00 126.00   1.00    1.00    --  104.09 -45.00  60.00   91
 15  \w     41.00 103.00   1.00    1.00    --  104.09 -94.00   0.00   62
 16  \w     28.00 127.00   1.00    1.00    --  104.09 -30.00 150.00   99
 17  \w    114.00 141.00   1.00    1.00    --  104.09 111.00   0.00   27
 18  \w     56.00 106.00   1.00    1.00    --  104.09 -94.00  90.00   50
 19  \w     74.00 101.00   1.00    1.00    --  104.09 -61.00 150.00   27
;
_diffrn_measurement_device 'four-circle diffractometer'
_diffrn_measurement_device_type 'SuperNova, Dual, Cu at home/near, Atlas'
_diffrn_measurement_method '\w scans'
_diffrn_radiation_type 'Cu K\a'
_diffrn_radiation_wavelength 1.54184
_diffrn_reflns_av_R_equivalents 0.0332
_diffrn_reflns_av_unetI/netI 0.0421
_diffrn_reflns_Laue_measured_fraction_full 1.0000
_diffrn_reflns_Laue_measured_fraction_max 1.0000
_diffrn_reflns_limit_h_max 7
_diffrn_reflns_limit_h_min -12
_diffrn_reflns_limit_k_max 9
_diffrn_reflns_limit_k_min -9
_diffrn_reflns_limit_l_max 19
_diffrn_reflns_limit_l_min -18
_diffrn_reflns_number 8687
_diffrn_reflns_point_group_measured_fraction_full 0.9993
_diffrn_reflns_point_group_measured_fraction_max 0.9993
_diffrn_reflns_theta_full 67.0146
_diffrn_reflns_theta_max 67.01
_diffrn_reflns_theta_min 2.85
_exptl_absorpt_coefficient_mu 12.487
_exptl_absorpt_correction_T_max 0.675
_exptl_absorpt_correction_T_min 0.267
_exptl_absorpt_correction_type analytical
_exptl_absorpt_process_details
;
CrysAlisPro 1.171.40.84a (Rigaku Oxford Diffraction, 2020)
Analytical numeric absorption correction using a multifaceted crystal
model based on expressions derived by R.C. Clark & J.S. Reid.
(Clark, R. C. & Reid, J. S. (1995). Acta Cryst. A51, 887-897)
Empirical absorption correction using spherical harmonics,
implemented in SCALE3 ABSPACK scaling algorithm.
;
_exptl_crystal_colour colourless
_exptl_crystal_colour_primary colourless
_exptl_crystal_density_diffrn 1.777
_exptl_crystal_description needle
_exptl_crystal_F_000 667.793
_exptl_crystal_recrystallization_method 'Re-crystallisation from solvent: ethanol'
_exptl_crystal_size_max 0.248
_exptl_crystal_size_mid 0.059
_exptl_crystal_size_min 0.035
_refine_diff_density_max 0.9458
_refine_diff_density_min -1.2283
_refine_diff_density_rms 0.1174
_refine_ls_abs_structure_details 'Hooft, R.W.W., Straver, L.H., Spek, A.L. (2010). J. Appl. Cryst., 43, 665-668.'
_refine_ls_abs_structure_Flack -0.049(6)
_refine_ls_d_res_high 0.8374
_refine_ls_d_res_low 15.4869
_refine_ls_goodness_of_fit_ref 1.0317
_refine_ls_hydrogen_treatment constr
_refine_ls_matrix_type full
_refine_ls_number_constraints 50
_refine_ls_number_parameters 296
_refine_ls_number_reflns 4525
_refine_ls_number_restraints 1
_refine_ls_restrained_S_all 1.0317
_refine_ls_R_factor_all 0.0283
_refine_ls_R_factor_gt 0.0273
_refine_ls_shift/su_max -0.0007
_refine_ls_shift/su_mean 0.0001
_refine_ls_structure_factor_coef Fsqd
_refine_ls_weighting_details 'w=1/[\s^2^(Fo^2^)+(0.0444P)^2^] where P=(Fo^2^+2Fc^2^)/3'
_refine_ls_weighting_scheme calc
_refine_ls_wR_factor_gt 0.0694
_refine_ls_wR_factor_ref 0.0704
_reflns_Friedel_coverage 0.999
_reflns_limit_h_max 11
_reflns_limit_h_min -12
_reflns_limit_k_max 9
_reflns_limit_k_min -9
_reflns_limit_l_max 19
_reflns_limit_l_min -19
_reflns_number_gt 4411
_reflns_number_total 4525
_reflns_threshold_expression I>=2u(I)
_cod_data_source_file d5ra00196j2.cif
_cod_data_source_block 2021_05_20_DT_MZ-AUR_N
_cod_original_cell_volume 1267.91(8)
_cod_original_sg_symbol_Hall ' P 2yb'
_cod_database_code 7250226
_olex2_refinement_description
;
1. Fixed Uiso
 At 1.2 times of:
  All C(H) groups, All C(H,H) groups
 At 1.5 times of:
  All C(H,H,H) groups
2.a Ternary CH refined with riding coordinates:
 C1(H1), C2(H2), C3(H3), C4(H4), C5(H5)
2.b Secondary CH2 refined with riding coordinates:
 C10(H10a,H10b), C12(H12a,H12b), C14(H14a,H14b), C28(H28a,H28b)
2.c Idealised Me refined as rotating group:
 C11(H11a,H11b,H11c), C13(H13a,H13b,H13c), C15(H15a,H15b,H15c), C18(H18a,H18b,
 H18c), C22(H22a,H22b,H22c), C26(H26a,H26b,H26c), C31(H31a,H31b,H31c)
;
_olex2_refine_details
;
Refinement using NoSpherA2, an implementation of
NOn-SPHERical Atom-form-factors in Olex2.
Please cite:
F. Kleemiss et al. Chem. Sci. DOI 10.1039/D0SC05526C - 2021
NoSpherA2 implementation of HAR makes use of
tailor-made aspherical atomic form factors calculated
on-the-fly from a Hirshfeld-partitioned electron density (ED) - not from
spherical-atom form factors.

The ED is calculated from a gaussian basis set single determinant SCF
wavefunction - either Hartree-Fock or DFT using selected funtionals
- for a fragment of the crystal.
This fragment can be embedded in an electrostatic crystal field by employing cluster charges
or modelled using implicit solvation models, depending on the software used.
The following options were used:
   SOFTWARE:       ORCA 5.0
   PARTITIONING:   NoSpherA2
   INT ACCURACY:   Normal
   METHOD:         PBE
   BASIS SET:      x2c-TZVP
   CHARGE:         0
   MULTIPLICITY:   1
   RELATIVISTIC:   ZORA
   DATE:           2025-01-31_15-02-12
;
_olex2_submission_special_instructions 'No special instructions were received'
_oxdiff_exptl_absorpt_empirical_details
;
Empirical correction (ABSPACK) includes:
- Absorption correction using spherical harmonics
- Frame scaling
;

loop_
_space_group_symop_id
_space_group_symop_operation_xyz
1 x,y,z
2 -x,y+1/2,-z

loop_
_atom_site_label
_atom_site_type_symbol
_atom_site_fract_x
_atom_site_fract_y
_atom_site_fract_z
_atom_site_U_iso_or_equiv
_atom_site_adp_type
_atom_site_occupancy
_atom_site_refinement_flags_posn
Au8 Au 0.317160(17) 0.310106(6) 0.074372(11) 0.01528(7) Uani 1.000000 .
C1 C 0.4677(6) 0.1284(6) 0.2580(4) 0.0163(11) Uani 1.000000 .
C2 C 0.5303(6) -0.0237(6) 0.3087(4) 0.0142(11) Uani 1.000000 .
C3 C 0.6140(5) 0.0222(6) 0.3994(3) 0.0126(10) Uani 1.000000 .
C4 C 0.7230(6) 0.1500(6) 0.3951(3) 0.0156(11) Uani 1.000000 .
C5 C 0.6611(5) 0.2901(7) 0.3312(3) 0.0161(11) Uani 1.000000 .
C10 C 0.3669(6) 0.7087(6) 0.0144(4) 0.0234(13) Uani 1.000000 .
C11 C 0.3273(6) 0.8550(5) -0.0482(4) 0.0244(14) Uani 1.000000 .
C12 C 0.0837(6) 0.5894(6) -0.0352(4) 0.0236(12) Uani 1.000000 .
C13 C 0.0500(7) 0.6292(7) 0.0493(4) 0.0382(17) Uani 1.000000 .
C14 C 0.2801(6) 0.4738(6) -0.1240(4) 0.0214(12) Uani 1.000000 .
C15 C 0.2063(6) 0.3154(8) -0.1639(3) 0.0277(11) Uani 1.000000 .
C17 C 0.4273(7) -0.2896(6) 0.2801(4) 0.0240(14) Uani 1.000000 .
C18 C 0.3050(7) -0.3910(7) 0.2843(5) 0.0362(16) Uani 1.000000 .
C21 C 0.6458(5) -0.1947(8) 0.5035(3) 0.0186(10) Uani 1.000000 .
C22 C 0.7072(7) -0.3645(6) 0.5204(4) 0.0258(13) Uani 1.000000 .
C25 C 0.9037(7) 0.1887(7) 0.5273(4) 0.0287(14) Uani 1.000000 .
C26 C 0.9466(7) 0.2946(8) 0.6064(4) 0.0367(15) Uani 1.000000 .
C28 C 0.7739(6) 0.3974(6) 0.3131(4) 0.0197(12) Uani 1.000000 .
C30 C 0.9710(6) 0.3576(6) 0.2629(4) 0.0259(15) Uani 1.000000 .
C31 C 1.0795(6) 0.2353(7) 0.2563(4) 0.0287(14) Uani 1.000000 .
O6 O 0.5826(4) 0.2240(4) 0.2506(2) 0.0159(8) Uani 1.000000 .
O16 O 0.4242(4) -0.1381(4) 0.3158(3) 0.0191(9) Uani 1.000000 .
O19 O 0.5177(5) -0.3353(4) 0.2500(4) 0.0386(12) Uani 1.000000 .
O20 O 0.6849(4) -0.1251(4) 0.4385(3) 0.0180(9) Uani 1.000000 .
O23 O 0.5705(5) -0.1329(4) 0.5401(3) 0.0310(11) Uani 1.000000 .
O24 O 0.7750(4) 0.2280(4) 0.4785(2) 0.0191(8) Uani 1.000000 .
O27 O 0.9714(5) 0.0803(5) 0.5093(4) 0.0480(15) Uani 1.000000 .
O29 O 0.8734(4) 0.2912(5) 0.2924(3) 0.0259(9) Uani 1.000000 .
O32 O 0.9714(5) 0.5009(4) 0.2433(4) 0.0387(12) Uani 1.000000 .
P9 P 0.26305(14) 0.52636(12) -0.01780(9) 0.0167(3) Uani 1.000000 .
S7 S 0.35679(14) 0.07058(11) 0.15336(9) 0.0176(3) Uani 1.000000 .
H1 H 0.4090(6) 0.1968(6) 0.2933(4) 0.0196(13) Uiso 1.000000 R
H2 H 0.5976(6) -0.0836(6) 0.2760(4) 0.0170(13) Uiso 1.000000 R
H3 H 0.5472(5) 0.0684(6) 0.4363(3) 0.0151(12) Uiso 1.000000 R
H4 H 0.8071(6) 0.0915(6) 0.3767(3) 0.0188(14) Uiso 1.000000 R
H5 H 0.5945(5) 0.3655(7) 0.3579(3) 0.0193(14) Uiso 1.000000 R
H10a H 0.4748(6) 0.6772(6) 0.0215(4) 0.0281(16) Uiso 1.000000 R
H10b H 0.3590(6) 0.7473(6) 0.0776(4) 0.0281(16) Uiso 1.000000 R
H11a H 0.348(4) 0.8245(19) -0.1084(10) 0.037(2) Uiso 1.000000 GR
H11b H 0.2189(11) 0.882(3) -0.060(2) 0.037(2) Uiso 1.000000 GR
H11c H 0.387(3) 0.9611(14) -0.0203(11) 0.037(2) Uiso 1.000000 GR
H12a H 0.0157(6) 0.4910(6) -0.0684(4) 0.0283(15) Uiso 1.000000 R
H12b H 0.0635(6) 0.6977(6) -0.0768(4) 0.0283(15) Uiso 1.000000 R
H13a H -0.0577(14) 0.661(6) 0.0359(6) 0.057(3) Uiso 1.000000 GR
H13b H 0.072(5) 0.523(2) 0.0911(14) 0.057(3) Uiso 1.000000 GR
H13c H 0.113(4) 0.731(4) 0.0805(17) 0.057(3) Uiso 1.000000 GR
H14a H 0.3899(6) 0.4617(6) -0.1193(4) 0.0257(15) Uiso 1.000000 R
H14b H 0.2397(6) 0.5756(6) -0.1679(4) 0.0257(15) Uiso 1.000000 R
H15a H 0.230(4) 0.290(3) -0.2236(14) 0.0415(16) Uiso 1.000000 GR
H15b H 0.241(3) 0.2145(13) -0.1198(12) 0.0415(16) Uiso 1.000000 GR
H15c H 0.0962(6) 0.331(2) -0.176(3) 0.0415(16) Uiso 1.000000 GR
H18a H 0.312(3) -0.418(5) 0.3507(5) 0.054(2) Uiso 1.000000 GR
H18b H 0.2113(8) -0.323(3) 0.256(3) 0.054(2) Uiso 1.000000 GR
H18c H 0.304(3) -0.504(3) 0.249(3) 0.054(2) Uiso 1.000000 GR
H22a H 0.644(3) -0.4500(11) 0.4754(19) 0.039(2) Uiso 1.000000 GR
H22b H 0.8100(18) -0.3639(14) 0.513(3) 0.039(2) Uiso 1.000000 GR
H22c H 0.712(4) -0.401(2) 0.5853(10) 0.039(2) Uiso 1.000000 GR
H26a H 0.999(5) 0.402(3) 0.5928(11) 0.055(2) Uiso 1.000000 GR
H26b H 0.8563(9) 0.332(6) 0.625(2) 0.055(2) Uiso 1.000000 GR
H26c H 1.015(5) 0.226(2) 0.6582(11) 0.055(2) Uiso 1.000000 GR
H28a H 0.7295(6) 0.4801(6) 0.2592(4) 0.0236(14) Uiso 1.000000 R
H28b H 0.8232(6) 0.4714(6) 0.3697(4) 0.0236(14) Uiso 1.000000 R
H31a H 1.166(2) 0.243(4) 0.3132(14) 0.043(2) Uiso 1.000000 GR
H31b H 1.0367(15) 0.1131(8) 0.251(3) 0.043(2) Uiso 1.000000 GR
H31c H 1.113(4) 0.262(4) 0.2000(17) 0.043(2) Uiso 1.000000 GR

loop_
_atom_site_aniso_label
_atom_site_aniso_U_11
_atom_site_aniso_U_22
_atom_site_aniso_U_33
_atom_site_aniso_U_12
_atom_site_aniso_U_13
_atom_site_aniso_U_23
Au8 0.01768(11) 0.01351(11) 0.01411(10) 0.00011(12) 0.00357(7) 0.00125(12)
C1 0.021(3) 0.009(3) 0.019(3) -0.004(2) 0.005(2) 0.002(2)
C2 0.018(3) 0.009(3) 0.016(3) -0.001(2) 0.004(2) 0.002(2)
C3 0.017(3) 0.011(3) 0.011(2) -0.003(2) 0.006(2) 0.001(2)
C4 0.015(3) 0.017(3) 0.014(3) 0.002(2) 0.002(2) -0.003(2)
C5 0.023(2) 0.011(3) 0.014(2) -0.001(3) 0.0037(18) -0.001(2)
C10 0.027(3) 0.021(3) 0.021(3) -0.002(2) 0.004(2) -0.004(2)
C11 0.032(3) 0.013(3) 0.027(3) -0.005(2) 0.007(3) 0.000(2)
C12 0.022(3) 0.025(3) 0.022(3) 0.001(2) 0.002(2) 0.002(3)
C13 0.040(4) 0.043(4) 0.035(4) 0.022(3) 0.017(3) 0.003(3)
C14 0.027(3) 0.018(3) 0.022(3) 0.000(2) 0.012(3) 0.001(2)
C15 0.040(3) 0.027(3) 0.019(2) -0.002(5) 0.014(2) -0.006(4)
C17 0.031(4) 0.010(3) 0.029(3) -0.005(3) 0.005(3) 0.001(3)
C18 0.035(4) 0.027(4) 0.044(4) -0.017(3) 0.007(3) 0.006(3)
C21 0.027(2) 0.018(2) 0.011(2) 0.001(4) 0.0061(18) 0.005(4)
C22 0.034(3) 0.019(3) 0.024(3) 0.001(3) 0.009(3) 0.006(2)
C25 0.030(3) 0.027(3) 0.024(3) 0.007(3) 0.000(3) -0.008(3)
C26 0.042(3) 0.039(4) 0.020(3) 0.005(4) -0.007(2) -0.003(4)
C28 0.020(3) 0.016(3) 0.023(3) -0.002(2) 0.005(2) -0.001(2)
C30 0.024(3) 0.022(4) 0.033(3) -0.004(2) 0.010(3) 0.003(2)
C31 0.018(3) 0.039(4) 0.030(3) -0.002(3) 0.009(3) -0.004(3)
O6 0.023(2) 0.0126(19) 0.0144(18) -0.0021(15) 0.0090(16) 0.0013(15)
O16 0.0204(19) 0.018(2) 0.018(2) -0.0031(15) 0.0039(16) 0.0040(15)
O19 0.040(3) 0.014(2) 0.063(4) -0.001(2) 0.016(3) -0.011(2)
O20 0.019(2) 0.0169(19) 0.020(2) 0.0041(14) 0.0080(16) 0.0048(15)
O23 0.049(3) 0.025(2) 0.027(2) 0.0087(19) 0.024(2) 0.0058(17)
O24 0.020(2) 0.020(2) 0.016(2) 0.0024(16) 0.0021(16) -0.0020(16)
O27 0.029(3) 0.061(4) 0.043(3) 0.012(3) -0.006(2) -0.016(3)
O29 0.0269(18) 0.025(3) 0.031(2) -0.003(2) 0.0177(16) 0.001(2)
O32 0.039(3) 0.031(3) 0.053(3) -0.001(2) 0.024(2) 0.002(2)
P9 0.0195(7) 0.0135(7) 0.0161(7) -0.0003(5) 0.0035(5) 0.0017(5)
S7 0.0217(6) 0.0117(6) 0.0170(6) -0.0020(5) 0.0015(5) 0.0006(5)

loop_
_atom_type_symbol
_atom_type_scat_dispersion_real
_atom_type_scat_dispersion_imag
_atom_type_scat_source
_atom_type_scat_dispersion_source
Au -4.28379 7.31760 'NoSpherA2: Chem.Sci. 2021, DOI:10.1039/D0SC05526C' 'Brennan, Cowan, Rev. Sci. Instrum., 1992, 63, 850'
C 0.01788 0.00908 'NoSpherA2: Chem.Sci. 2021, DOI:10.1039/D0SC05526C' 'Brennan, Cowan, Rev. Sci. Instrum., 1992, 63, 850'
H 0.00000 0.00000 'NoSpherA2: Chem.Sci. 2021, DOI:10.1039/D0SC05526C' 'Brennan, Cowan, Rev. Sci. Instrum., 1992, 63, 850'
O 0.04960 0.03234 'NoSpherA2: Chem.Sci. 2021, DOI:10.1039/D0SC05526C' 'Brennan, Cowan, Rev. Sci. Instrum., 1992, 63, 850'
P 0.29730 0.43501 'NoSpherA2: Chem.Sci. 2021, DOI:10.1039/D0SC05526C' 'Brennan, Cowan, Rev. Sci. Instrum., 1992, 63, 850'
S 0.33376 0.55840 'NoSpherA2: Chem.Sci. 2021, DOI:10.1039/D0SC05526C' 'Brennan, Cowan, Rev. Sci. Instrum., 1992, 63, 850'

loop_
_exptl_crystal_face_index_h
_exptl_crystal_face_index_k
_exptl_crystal_face_index_l
_exptl_crystal_face_perp_dist
-7 0 3 0.0264
7 0 -3 0.0232
-6 1 5 0.0358
2 1 9 0.0223
6 -1 -7 0.0228
-2 -1 -9 0.0119
5 -4 0 0.0886
0 -5 2 0.1265
2 5 -3 0.1159
-6 2 1 0.0633

loop_
_geom_angle_atom_site_label_1
_geom_angle_atom_site_label_2
_geom_angle_atom_site_label_3
_geom_angle
_geom_angle_site_symmetry_1
_geom_angle_site_symmetry_3
_geom_angle_publ_flag
S7 Au8 P9 172.73(4) . . ?
O6 C1 C2 105.3(4) . . ?
S7 C1 C2 110.2(3) . . ?
S7 C1 O6 111.6(4) . . ?
H1 C1 C2 109.8(3) . . ?
H1 C1 O6 109.8(3) . . ?
H1 C1 S7 109.85(18) . . ?
C3 C2 C1 110.7(4) . . ?
O16 C2 C1 111.2(4) . . ?
O16 C2 C3 107.8(4) . . ?
H2 C2 C1 109.0(3) . . ?
H2 C2 C3 109.0(3) . . ?
H2 C2 O16 109.0(3) . . ?
C4 C3 C2 109.7(4) . . ?
O20 C3 C2 106.9(4) . . ?
O20 C3 C4 108.1(4) . . ?
H3 C3 C2 110.7(3) . . ?
H3 C3 C4 110.7(3) . . ?
H3 C3 O20 110.7(3) . . ?
C5 C4 C3 111.8(4) . . ?
O24 C4 C3 109.5(4) . . ?
O24 C4 C5 105.7(4) . . ?
H4 C4 C3 109.9(3) . . ?
H4 C4 C5 109.9(3) . . ?
H4 C4 O24 109.9(3) . . ?
C28 C5 C4 111.5(4) . . ?
O6 C5 C4 110.3(4) . . ?
O6 C5 C28 107.1(4) . . ?
H5 C5 C4 109.3(3) . . ?
H5 C5 C28 109.3(3) . . ?
H5 C5 O6 109.3(3) . . ?
P9 C10 C11 115.0(4) . . ?
H10a C10 C11 108.5(3) . . ?
H10a C10 P9 108.51(19) . . ?
H10b C10 C11 108.5(3) . . ?
H10b C10 P9 108.5(2) . . ?
H10b C10 H10a 107.5 . . ?
H11a C11 C10 109.5 . . ?
H11b C11 C10 109.5 . . ?
H11b C11 H11a 109.5 . . ?
H11c C11 C10 109.5 . . ?
H11c C11 H11a 109.5 . . ?
H11c C11 H11b 109.5 . . ?
P9 C12 C13 112.3(4) . . ?
H12a C12 C13 109.1(3) . . ?
H12a C12 P9 109.14(17) . . ?
H12b C12 C13 109.1(3) . . ?
H12b C12 P9 109.14(18) . . ?
H12b C12 H12a 107.9 . . ?
H13a C13 C12 109.5 . . ?
H13b C13 C12 109.5 . . ?
H13b C13 H13a 109.5 . . ?
H13c C13 C12 109.5 . . ?
H13c C13 H13a 109.5 . . ?
H13c C13 H13b 109.5 . . ?
P9 C14 C15 115.4(4) . . ?
H14a C14 C15 108.4(3) . . ?
H14a C14 P9 108.4(2) . . ?
H14b C14 C15 108.4(3) . . ?
H14b C14 P9 108.41(17) . . ?
H14b C14 H14a 107.5 . . ?
H15a C15 C14 109.5 . . ?
H15b C15 C14 109.5 . . ?
H15b C15 H15a 109.5 . . ?
H15c C15 C14 109.5 . . ?
H15c C15 H15a 109.5 . . ?
H15c C15 H15b 109.5 . . ?
O16 C17 C18 111.2(6) . . ?
O19 C17 C18 124.8(5) . . ?
O19 C17 O16 123.9(5) . . ?
H18a C18 C17 109.5 . . ?
H18b C18 C17 109.5 . . ?
H18b C18 H18a 109.5 . . ?
H18c C18 C17 109.5 . . ?
H18c C18 H18a 109.5 . . ?
H18c C18 H18b 109.5 . . ?
O20 C21 C22 109.5(4) . . ?
O23 C21 C22 125.5(5) . . ?
O23 C21 O20 125.0(6) . . ?
H22a C22 C21 109.5 . . ?
H22b C22 C21 109.5 . . ?
H22b C22 H22a 109.5 . . ?
H22c C22 C21 109.5 . . ?
H22c C22 H22a 109.5 . . ?
H22c C22 H22b 109.5 . . ?
O24 C25 C26 111.1(5) . . ?
O27 C25 C26 125.5(6) . . ?
O27 C25 O24 123.4(6) . . ?
H26a C26 C25 109.5 . . ?
H26b C26 C25 109.5 . . ?
H26b C26 H26a 109.5 . . ?
H26c C26 C25 109.5 . . ?
H26c C26 H26a 109.5 . . ?
H26c C26 H26b 109.5 . . ?
O29 C28 C5 107.9(4) . . ?
H28a C28 C5 110.1(3) . . ?
H28a C28 O29 110.1(3) . . ?
H28b C28 C5 110.1(3) . . ?
H28b C28 O29 110.1(3) . . ?
H28b C28 H28a 108.4 . . ?
O29 C30 C31 112.6(4) . . ?
O32 C30 C31 124.3(6) . . ?
O32 C30 O29 123.1(6) . . ?
H31a C31 C30 109.5 . . ?
H31b C31 C30 109.5 . . ?
H31b C31 H31a 109.5 . . ?
H31c C31 C30 109.5 . . ?
H31c C31 H31a 109.5 . . ?
H31c C31 H31b 109.5 . . ?
C5 O6 C1 112.7(4) . . ?
C17 O16 C2 116.3(4) . . ?
C21 O20 C3 118.3(4) . . ?
C25 O24 C4 118.4(4) . . ?
C30 O29 C28 118.5(4) . . ?
C10 P9 Au8 115.7(2) . . ?
C12 P9 Au8 111.41(19) . . ?
C12 P9 C10 106.4(3) . . ?
C14 P9 Au8 111.49(17) . . ?
C14 P9 C10 105.3(3) . . ?
C14 P9 C12 105.8(3) . . ?
C1 S7 Au8 105.25(15) . . ?

loop_
_geom_bond_atom_site_label_1
_geom_bond_atom_site_label_2
_geom_bond_distance
_geom_bond_site_symmetry_2
_geom_bond_publ_flag
Au8 P9 2.2686(12) . ?
Au8 S7 2.3004(11) . ?
C1 C2 1.520(7) . ?
C1 O6 1.426(6) . ?
C1 S7 1.806(6) . ?
C1 H1 1.0830 . ?
C2 C3 1.516(7) . ?
C2 O16 1.444(6) . ?
C2 H2 1.0830 . ?
C3 C4 1.526(7) . ?
C3 O20 1.445(6) . ?
C3 H3 1.0830 . ?
C4 C5 1.547(7) . ?
C4 O24 1.446(6) . ?
C4 H4 1.0830 . ?
C5 C28 1.524(7) . ?
C5 O6 1.423(6) . ?
C5 H5 1.0830 . ?
C10 C11 1.540(7) . ?
C10 P9 1.805(5) . ?
C10 H10a 1.0910 . ?
C10 H10b 1.0910 . ?
C11 H11a 1.0770 . ?
C11 H11b 1.0770 . ?
C11 H11c 1.0770 . ?
C12 C13 1.528(8) . ?
C12 P9 1.822(6) . ?
C12 H12a 1.0910 . ?
C12 H12b 1.0910 . ?
C13 H13a 1.0770 . ?
C13 H13b 1.0770 . ?
C13 H13c 1.0770 . ?
C14 C15 1.536(8) . ?
C14 P9 1.820(6) . ?
C14 H14a 1.0910 . ?
C14 H14b 1.0910 . ?
C15 H15a 1.0770 . ?
C15 H15b 1.0770 . ?
C15 H15c 1.0770 . ?
C17 C18 1.500(9) . ?
C17 O16 1.364(6) . ?
C17 O19 1.204(8) . ?
C18 H18a 1.0770 . ?
C18 H18b 1.0770 . ?
C18 H18c 1.0770 . ?
C21 C22 1.506(8) . ?
C21 O20 1.343(6) . ?
C21 O23 1.195(7) . ?
C22 H22a 1.0770 . ?
C22 H22b 1.0770 . ?
C22 H22c 1.0770 . ?
C25 C26 1.499(8) . ?
C25 O24 1.353(8) . ?
C25 O27 1.198(7) . ?
C26 H26a 1.0770 . ?
C26 H26b 1.0770 . ?
C26 H26c 1.0770 . ?
C28 O29 1.431(6) . ?
C28 H28a 1.0910 . ?
C28 H28b 1.0910 . ?
C30 C31 1.503(8) . ?
C30 O29 1.321(7) . ?
C30 O32 1.208(6) . ?
C31 H31a 1.0770 . ?
C31 H31b 1.0770 . ?
C31 H31c 1.0770 . ?

loop_
_geom_torsion_atom_site_label_1
_geom_torsion_atom_site_label_2
_geom_torsion_atom_site_label_3
_geom_torsion_atom_site_label_4
_geom_torsion
_geom_torsion_site_symmetry_1
_geom_torsion_site_symmetry_2
_geom_torsion_site_symmetry_3
_geom_torsion_site_symmetry_4
_geom_torsion_publ_flag
C1 C2 C3 C4 -55.2(5) . . . . ?
C1 C2 C3 O20 -172.1(4) . . . . ?
C1 C2 O16 C17 118.8(5) . . . . ?
C1 O6 C5 C4 62.0(4) . . . . ?
C1 O6 C5 C28 -176.5(4) . . . . ?
C2 C3 C4 C5 46.8(4) . . . . ?
C2 C3 C4 O24 163.6(4) . . . . ?
C2 C3 O20 C21 -111.3(4) . . . . ?
C2 O16 C17 C18 -174.7(5) . . . . ?
C2 O16 C17 O19 6.0(6) . . . . ?
C3 C4 C5 C28 -168.3(4) . . . . ?
C3 C4 C5 O6 -49.4(4) . . . . ?
C3 C4 O24 C25 106.6(5) . . . . ?
C3 O20 C21 C22 166.7(5) . . . . ?
C3 O20 C21 O23 -11.1(5) . . . . ?
C4 C5 C28 O29 49.1(4) . . . . ?
C4 O24 C25 C26 173.5(5) . . . . ?
C4 O24 C25 O27 -8.1(5) . . . . ?
C5 C28 O29 C30 171.0(4) . . . . ?
C28 O29 C30 C31 171.6(5) . . . . ?
C28 O29 C30 O32 -8.7(6) . . . . ?
